data_2226424
loop_
_publ_author_name
'Rouchal, Michal'
'Ne\<cas, Marek'
'V\'icha, Robert'

_publ_section_title
;
 1-(2-Phenylethyl)adamantane
;
_journal_coeditor_code EZ2215
_journal_issue 7
_journal_name_full 'Acta Crystallographica Section E'
_journal_page_first o1736
_journal_paper_doi 10.1107/S1600536810023251
_journal_volume 66
_journal_year 2010
_chemical_formula_iupac 'C18 H24'
_chemical_formula_moiety 'C18 H24'
_chemical_formula_sum 'C18 H24'
_chemical_formula_weight 240.37
_chemical_melting_point 321
_chemical_name_systematic
;
1-(2-Phenylethyl)adamantane
;
_space_group_IT_number 19
_symmetry_cell_setting orthorhombic
_symmetry_space_group_name_Hall 'P 2ac 2ab'
_symmetry_space_group_name_H-M 'P 21 21 21'
_atom_sites_solution_hydrogens geom
_atom_sites_solution_primary direct
_atom_sites_solution_secondary difmap
_cell_angle_alpha 90.0
_cell_angle_beta 90.0
_cell_angle_gamma 90.0
_cell_formula_units_Z 4
_cell_length_a 6.4844(5)
_cell_length_b 7.5109(5)
_cell_length_c 28.5305(19)
_cell_measurement_reflns_used 5446
_cell_measurement_temperature 120(2)
_cell_measurement_theta_max 27.1782
_cell_measurement_theta_min 3.0594
_cell_volume 1389.54(17)
_computing_cell_refinement 'CrysAlis RED (Oxford Diffraction, 2009)'
_computing_data_collection 'CrysAlis CCD (Oxford Diffraction, 2009)'
_computing_data_reduction 'CrysAlis RED (Oxford Diffraction, 2009)'
_computing_molecular_graphics 'ORTEP-3 (Farrugia, 1997) and Mercury (Macrae <i>et al.</i>,  2008)'
_computing_publication_material 'SHELXL97 (Sheldrick, 2008)'
_computing_structure_refinement 'SHELXL97 (Sheldrick, 2008)'
_computing_structure_solution 'SHELXS97 (Sheldrick, 2008)'
_diffrn_ambient_temperature 120(2)
_diffrn_detector_area_resol_mean '0.06 mm'
_diffrn_measured_fraction_theta_full 0.998
_diffrn_measured_fraction_theta_max 0.998
_diffrn_measurement_device_type 'Kuma KM-4-CCD'
_diffrn_measurement_method '\w scan'
_diffrn_radiation_monochromator graphite
_diffrn_radiation_source 'fine-focus sealed tube'
_diffrn_radiation_type MoK\a
_diffrn_radiation_wavelength 0.71073
_diffrn_reflns_av_R_equivalents 0.0427
_diffrn_reflns_av_sigmaI/netI 0.0333
_diffrn_reflns_limit_h_max 7
_diffrn_reflns_limit_h_min -5
_diffrn_reflns_limit_k_max 8
_diffrn_reflns_limit_k_min -8
_diffrn_reflns_limit_l_max 33
_diffrn_reflns_limit_l_min -33
_diffrn_reflns_number 11994
_diffrn_reflns_theta_full 24.99
_diffrn_reflns_theta_max 24.99
_diffrn_reflns_theta_min 3.07
_diffrn_standards_decay_% 0
_diffrn_standards_interval_count 0
_diffrn_standards_interval_time 0
_diffrn_standards_number 0
_exptl_absorpt_coefficient_mu 0.064
_exptl_absorpt_correction_T_max 1.00000
_exptl_absorpt_correction_T_min 0.92395
_exptl_absorpt_correction_type multi-scan
_exptl_absorpt_process_details '(CrysAlis RED; Oxford Diffraction, 2009)'
_exptl_crystal_colour colourless
_exptl_crystal_density_diffrn 1.149
_exptl_crystal_density_method 'not measured'
_exptl_crystal_description block
_exptl_crystal_F_000 528
_exptl_crystal_size_max 0.40
_exptl_crystal_size_mid 0.20
_exptl_crystal_size_min 0.20
_refine_diff_density_max 0.239
_refine_diff_density_min -0.149
_refine_ls_extinction_method none
_refine_ls_goodness_of_fit_ref 1.295
_refine_ls_hydrogen_treatment constr
_refine_ls_matrix_type full
_refine_ls_number_parameters 163
_refine_ls_number_reflns 1452
_refine_ls_number_restraints 0
_refine_ls_restrained_S_all 1.295
_refine_ls_R_factor_all 0.0478
_refine_ls_R_factor_gt 0.0419
_refine_ls_shift/su_max 0.000
_refine_ls_shift/su_mean 0.000
_refine_ls_structure_factor_coef Fsqd
_refine_ls_weighting_details 'calc w=1/[\s^2^(Fo^2^)+(0.0705P)^2^+0.0787P] where P=(Fo^2^+2Fc^2^)/3'
_refine_ls_weighting_scheme calc
_refine_ls_wR_factor_gt 0.1254
_refine_ls_wR_factor_ref 0.1273
_reflns_number_gt 1277
_reflns_number_total 1452
_reflns_threshold_expression I>2\s(I)
_cod_data_source_file ez2215.cif
_cod_data_source_block I
_cod_original_cell_volume 1389.55(17)
_cod_original_sg_symbol_Hall P_2ac_2ab
_cod_database_code 2226424
_cod_database_fobs_code 2226424

loop_
_symmetry_equiv_pos_as_xyz
'x, y, z'
'-x+1/2, -y, z+1/2'
'-x, y+1/2, -z+1/2'
'x+1/2, -y+1/2, -z'

loop_
_atom_site_type_symbol
_atom_site_label
_atom_site_fract_x
_atom_site_fract_y
_atom_site_fract_z
_atom_site_U_iso_or_equiv
_atom_site_adp_type
_atom_site_calc_flag
_atom_site_refinement_flags
_atom_site_occupancy
_atom_site_disorder_assembly
_atom_site_disorder_group
C C1 0.8116(4) 0.4428(3) 0.14870(8) 0.0172(6) Uani d . 1 . .
C C2 0.6166(4) 0.4772(3) 0.17845(9) 0.0207(6) Uani d . 1 . .
H H2A 0.6402 0.5812 0.1991 0.025 Uiso calc R 1 . .
H H2B 0.4993 0.5052 0.1575 0.025 Uiso calc R 1 . .
C C3 0.5633(4) 0.3148(3) 0.20840(8) 0.0206(6) Uani d . 1 . .
H H3 0.4366 0.3400 0.2272 0.025 Uiso calc R 1 . .
C C4 0.5236(4) 0.1543(3) 0.17589(9) 0.0232(6) Uani d . 1 . .
H H4A 0.4887 0.0482 0.1949 0.028 Uiso calc R 1 . .
H H4B 0.4059 0.1803 0.1549 0.028 Uiso calc R 1 . .
C C5 0.7167(4) 0.1176(3) 0.14680(8) 0.0212(6) Uani d . 1 . .
H H5 0.6913 0.0137 0.1257 0.025 Uiso calc R 1 . .
C C6 0.8974(4) 0.0749(3) 0.17999(9) 0.0222(6) Uani d . 1 . .
H H6A 0.8640 -0.0316 0.1990 0.027 Uiso calc R 1 . .
H H6B 1.0230 0.0490 0.1615 0.027 Uiso calc R 1 . .
C C7 0.9363(4) 0.2344(3) 0.21230(8) 0.0195(6) Uani d . 1 . .
H H7 1.0545 0.2072 0.2337 0.023 Uiso calc R 1 . .
C C8 0.9892(4) 0.3977(3) 0.18208(8) 0.0182(6) Uani d . 1 . .
H H8A 1.0171 0.5010 0.2027 0.022 Uiso calc R 1 . .
H H8B 1.1154 0.3731 0.1637 0.022 Uiso calc R 1 . .
C C9 0.7437(4) 0.2729(4) 0.24146(8) 0.0217(6) Uani d . 1 . .
H H9A 0.7693 0.3756 0.2624 0.026 Uiso calc R 1 . .
H H9B 0.7097 0.1683 0.2611 0.026 Uiso calc R 1 . .
C C10 0.7703(4) 0.2808(3) 0.11744(9) 0.0208(6) Uani d . 1 . .
H H10A 0.6548 0.3076 0.0959 0.025 Uiso calc R 1 . .
H H10B 0.8941 0.2554 0.0983 0.025 Uiso calc R 1 . .
C C11 0.8577(4) 0.6112(3) 0.12008(8) 0.0219(6) Uani d . 1 . .
H H11A 0.7359 0.6377 0.1004 0.026 Uiso calc R 1 . .
H H11B 0.8750 0.7118 0.1421 0.026 Uiso calc R 1 . .
C C12 1.0478(5) 0.6040(4) 0.08826(9) 0.0283(7) Uani d . 1 . .
H H12A 1.1701 0.5727 0.1073 0.034 Uiso calc R 1 . .
H H12B 1.0284 0.5092 0.0646 0.034 Uiso calc R 1 . .
C C13 1.0866(5) 0.7775(4) 0.06375(8) 0.0234(6) Uani d . 1 . .
C C14 1.2499(5) 0.8876(4) 0.07581(8) 0.0302(7) Uani d . 1 . .
H H14 1.3389 0.8539 0.1007 0.036 Uiso calc R 1 . .
C C15 1.2855(5) 1.0453(4) 0.05228(9) 0.0349(8) Uani d . 1 . .
H H15 1.3969 1.1197 0.0615 0.042 Uiso calc R 1 . .
C C16 1.1596(5) 1.0957(4) 0.01530(9) 0.0317(7) Uani d . 1 . .
H H16 1.1860 1.2027 -0.0014 0.038 Uiso calc R 1 . .
C C17 0.9961(5) 0.9891(4) 0.00311(9) 0.0285(7) Uani d . 1 . .
H H17 0.9071 1.0238 -0.0217 0.034 Uiso calc R 1 . .
C C18 0.9604(5) 0.8312(4) 0.02684(9) 0.0275(7) Uani d . 1 . .
H H18 0.8477 0.7581 0.0178 0.033 Uiso calc R 1 . .

loop_
_atom_site_aniso_label
_atom_site_aniso_U_11
_atom_site_aniso_U_22
_atom_site_aniso_U_33
_atom_site_aniso_U_12
_atom_site_aniso_U_13
_atom_site_aniso_U_23
C1 0.0173(14) 0.0180(13) 0.0163(11) -0.0001(11) 0.0018(10) -0.0003(10)
C2 0.0141(13) 0.0236(14) 0.0244(13) 0.0037(11) 0.0005(12) -0.0009(11)
C3 0.0150(14) 0.0257(14) 0.0212(12) 0.0006(11) 0.0051(11) 0.0004(11)
C4 0.0187(15) 0.0262(14) 0.0247(12) -0.0028(12) -0.0013(12) 0.0051(11)
C5 0.0238(15) 0.0188(13) 0.0210(12) -0.0015(12) -0.0036(11) -0.0037(11)
C6 0.0196(14) 0.0202(13) 0.0269(13) 0.0012(12) 0.0022(12) 0.0028(11)
C7 0.0157(14) 0.0246(14) 0.0184(12) 0.0004(12) -0.0023(11) 0.0037(11)
C8 0.0155(13) 0.0214(13) 0.0177(11) -0.0004(11) 0.0010(11) -0.0020(11)
C9 0.0196(15) 0.0278(15) 0.0176(11) -0.0020(13) 0.0016(11) 0.0017(10)
C10 0.0199(15) 0.0237(14) 0.0187(11) 0.0010(12) -0.0007(11) -0.0012(10)
C11 0.0216(14) 0.0217(14) 0.0223(12) 0.0016(12) -0.0002(12) 0.0007(11)
C12 0.0275(16) 0.0289(15) 0.0284(13) 0.0014(14) 0.0050(13) 0.0058(12)
C13 0.0252(16) 0.0248(14) 0.0201(12) -0.0005(12) 0.0029(11) 0.0015(11)
C14 0.0302(16) 0.0415(18) 0.0190(12) -0.0061(15) -0.0020(12) 0.0030(12)
C15 0.040(2) 0.0352(17) 0.0291(14) -0.0181(15) -0.0039(14) -0.0028(13)
C16 0.0468(19) 0.0250(14) 0.0235(13) -0.0047(15) 0.0047(13) 0.0029(12)
C17 0.0307(17) 0.0317(15) 0.0232(13) 0.0030(14) -0.0002(14) 0.0046(11)
C18 0.0237(16) 0.0283(15) 0.0306(14) -0.0033(13) -0.0027(12) 0.0000(12)

loop_
_atom_type_symbol
_atom_type_description
_atom_type_scat_dispersion_real
_atom_type_scat_dispersion_imag
_atom_type_scat_source
C C 0.0033 0.0016 'International Tables Vol C Tables 4.2.6.8 and 6.1.1.4'
H H 0.0000 0.0000 'International Tables Vol C Tables 4.2.6.8 and 6.1.1.4'

loop_
_geom_angle_atom_site_label_1
_geom_angle_atom_site_label_2
_geom_angle_atom_site_label_3
_geom_angle_site_symmetry_1
_geom_angle_site_symmetry_3
_geom_angle
_geom_angle_publ_flag
C10 C1 C8 . . 108.5(2) ?
C10 C1 C11 . . 112.24(18) ?
C8 C1 C11 . . 111.5(2) ?
C10 C1 C2 . . 108.1(2) ?
C8 C1 C2 . . 108.09(18) ?
C11 C1 C2 . . 108.3(2) ?
C3 C2 C1 . . 111.0(2) ?
C3 C2 H2A . . 109.4 ?
C1 C2 H2A . . 109.4 ?
C3 C2 H2B . . 109.4 ?
C1 C2 H2B . . 109.4 ?
H2A C2 H2B . . 108.0 ?
C2 C3 C9 . . 109.5(2) ?
C2 C3 C4 . . 108.97(18) ?
C9 C3 C4 . . 109.7(2) ?
C2 C3 H3 . . 109.6 ?
C9 C3 H3 . . 109.6 ?
C4 C3 H3 . . 109.6 ?
C5 C4 C3 . . 109.3(2) ?
C5 C4 H4A . . 109.8 ?
C3 C4 H4A . . 109.8 ?
C5 C4 H4B . . 109.8 ?
C3 C4 H4B . . 109.8 ?
H4A C4 H4B . . 108.3 ?
C10 C5 C4 . . 109.9(2) ?
C10 C5 C6 . . 109.4(2) ?
C4 C5 C6 . . 109.09(18) ?
C10 C5 H5 . . 109.5 ?
C4 C5 H5 . . 109.5 ?
C6 C5 H5 . . 109.5 ?
C7 C6 C5 . . 109.4(2) ?
C7 C6 H6A . . 109.8 ?
C5 C6 H6A . . 109.8 ?
C7 C6 H6B . . 109.8 ?
C5 C6 H6B . . 109.8 ?
H6A C6 H6B . . 108.2 ?
C9 C7 C6 . . 109.9(2) ?
C9 C7 C8 . . 109.7(2) ?
C6 C7 C8 . . 108.84(18) ?
C9 C7 H7 . . 109.5 ?
C6 C7 H7 . . 109.5 ?
C8 C7 H7 . . 109.5 ?
C1 C8 C7 . . 110.9(2) ?
C1 C8 H8A . . 109.5 ?
C7 C8 H8A . . 109.5 ?
C1 C8 H8B . . 109.5 ?
C7 C8 H8B . . 109.5 ?
H8A C8 H8B . . 108.0 ?
C7 C9 C3 . . 109.08(18) ?
C7 C9 H9A . . 109.9 ?
C3 C9 H9A . . 109.9 ?
C7 C9 H9B . . 109.9 ?
C3 C9 H9B . . 109.9 ?
H9A C9 H9B . . 108.3 ?
C5 C10 C1 . . 110.99(19) ?
C5 C10 H10A . . 109.4 ?
C1 C10 H10A . . 109.4 ?
C5 C10 H10B . . 109.4 ?
C1 C10 H10B . . 109.4 ?
H10A C10 H10B . . 108.0 ?
C12 C11 C1 . . 116.3(2) ?
C12 C11 H11A . . 108.2 ?
C1 C11 H11A . . 108.2 ?
C12 C11 H11B . . 108.2 ?
C1 C11 H11B . . 108.2 ?
H11A C11 H11B . . 107.4 ?
C13 C12 C11 . . 112.4(2) ?
C13 C12 H12A . . 109.1 ?
C11 C12 H12A . . 109.1 ?
C13 C12 H12B . . 109.1 ?
C11 C12 H12B . . 109.1 ?
H12A C12 H12B . . 107.9 ?
C14 C13 C18 . . 117.6(2) ?
C14 C13 C12 . . 122.0(2) ?
C18 C13 C12 . . 120.4(3) ?
C15 C14 C13 . . 121.2(3) ?
C15 C14 H14 . . 119.4 ?
C13 C14 H14 . . 119.4 ?
C14 C15 C16 . . 120.4(3) ?
C14 C15 H15 . . 119.8 ?
C16 C15 H15 . . 119.8 ?
C17 C16 C15 . . 119.2(3) ?
C17 C16 H16 . . 120.4 ?
C15 C16 H16 . . 120.4 ?
C16 C17 C18 . . 120.3(3) ?
C16 C17 H17 . . 119.9 ?
C18 C17 H17 . . 119.9 ?
C17 C18 C13 . . 121.3(3) ?
C17 C18 H18 . . 119.4 ?
C13 C18 H18 . . 119.4 ?

loop_
_geom_bond_atom_site_label_1
_geom_bond_atom_site_label_2
_geom_bond_site_symmetry_2
_geom_bond_distance
_geom_bond_publ_flag
C1 C10 . 1.532(3) ?
C1 C8 . 1.532(3) ?
C1 C11 . 1.535(3) ?
C1 C2 . 1.544(3) ?
C2 C3 . 1.529(3) ?
C2 H2A . 0.9900 ?
C2 H2B . 0.9900 ?
C3 C9 . 1.535(4) ?
C3 C4 . 1.542(3) ?
C3 H3 . 1.0000 ?
C4 C5 . 1.527(4) ?
C4 H4A . 0.9900 ?
C4 H4B . 0.9900 ?
C5 C10 . 1.525(3) ?
C5 C6 . 1.540(4) ?
C5 H5 . 1.0000 ?
C6 C7 . 1.533(3) ?
C6 H6A . 0.9900 ?
C6 H6B . 0.9900 ?
C7 C9 . 1.528(4) ?
C7 C8 . 1.538(3) ?
C7 H7 . 1.0000 ?
C8 H8A . 0.9900 ?
C8 H8B . 0.9900 ?
C9 H9A . 0.9900 ?
C9 H9B . 0.9900 ?
C10 H10A . 0.9900 ?
C10 H10B . 0.9900 ?
C11 C12 . 1.532(4) ?
C11 H11A . 0.9900 ?
C11 H11B . 0.9900 ?
C12 C13 . 1.500(4) ?
C12 H12A . 0.9900 ?
C12 H12B . 0.9900 ?
C13 C14 . 1.387(4) ?
C13 C18 . 1.393(4) ?
C14 C15 . 1.381(4) ?
C14 H14 . 0.9500 ?
C15 C16 . 1.387(4) ?
C15 H15 . 0.9500 ?
C16 C17 . 1.373(4) ?
C16 H16 . 0.9500 ?
C17 C18 . 1.385(4) ?
C17 H17 . 0.9500 ?
C18 H18 . 0.9500 ?

loop_
_geom_hbond_atom_site_label_D
_geom_hbond_atom_site_label_H
_geom_hbond_atom_site_label_A
_geom_hbond_site_symmetry_A
_geom_hbond_distance_DH
_geom_hbond_distance_HA
_geom_hbond_distance_DA
_geom_hbond_angle_DHA
C18 H18 Cg1 4_465 0.95 2.64 3.529(3) 156.3
